data_7052907
loop_
_publ_author_name
'Maclaren, Jana K.'
'Sanchiz, Joaqu\'in'
'Gili, Pedro'
'Janiak, Christoph'

_publ_section_title
;
 Hydrophobic-exterior layer structures and magnetic properties of
 trinuclear copper complexes with chiral amino alcoholate ligands
;
_journal_issue 8
_journal_name_full 'New Journal of Chemistry'
_journal_page_first 1596
_journal_paper_doi 10.1039/c2nj40063d
_journal_volume 36
_journal_year 2012
_chemical_absolute_configuration rmad
_chemical_formula_moiety 'C16 H40 Br2 Cu3 N4 O4'
_chemical_formula_sum 'C16 H40 Br2 Cu3 N4 O4'
_chemical_formula_weight 702.96
_chemical_name_systematic
;
Tetrakis(\m-(R)-2-amino-butan-1-olato-\kN,O:O)-dibromido-tricopper(II)
;
_space_group_IT_number 1
_symmetry_cell_setting triclinic
_symmetry_space_group_name_Hall 'P 1'
_symmetry_space_group_name_H-M 'P 1'
_atom_sites_solution_hydrogens geom
_atom_sites_solution_primary direct
_atom_sites_solution_secondary difmap
_audit_creation_method SHELXL-97
_cell_angle_alpha 102.76(3)
_cell_angle_beta 100.94(3)
_cell_angle_gamma 90.00(3)
_cell_formula_units_Z 2
_cell_length_a 9.0782(18)
_cell_length_b 11.603(2)
_cell_length_c 12.489(3)
_cell_measurement_reflns_used 2094
_cell_measurement_temperature 118(2)
_cell_measurement_theta_max 23.454
_cell_measurement_theta_min 2.461
_cell_volume 1258.5(5)
_computing_cell_refinement
;
CrystalClear-SM Expert 2.0 r1 (Rigaku, 2009)
;
_computing_data_collection
;
CrystalClear-SM Expert 2.0 r1 (Rigaku, 2009)
;
_computing_data_reduction
;
CrystalClear-SM Expert 2.0 r1 (Rigaku, 2009)
;
_computing_molecular_graphics 'DIAMOND (Crystal Impact, 2009)'
_computing_publication_material 'publCIF (Westrip, 2009)'
_computing_structure_refinement 'SHELXL-97 (Sheldrick, 2008)'
_computing_structure_solution 'SHELXS-97 (Sheldrick, 2008)'
_diffrn_ambient_temperature 118(2)
_diffrn_measured_fraction_theta_full 0.998
_diffrn_measured_fraction_theta_max 0.998
_diffrn_measurement_device_type 'Rigaku RAXIS conversion'
_diffrn_measurement_method '\w scans and \f scans'
_diffrn_radiation_monochromator graphite
_diffrn_radiation_source 'fine-focus sealed tube'
_diffrn_radiation_type MoK\a
_diffrn_radiation_wavelength 0.71073
_diffrn_reflns_av_R_equivalents 0.0000
_diffrn_reflns_av_sigmaI/netI 0.1529
_diffrn_reflns_limit_h_max 10
_diffrn_reflns_limit_h_min -10
_diffrn_reflns_limit_k_max 13
_diffrn_reflns_limit_k_min -13
_diffrn_reflns_limit_l_max 14
_diffrn_reflns_limit_l_min -14
_diffrn_reflns_number 8784
_diffrn_reflns_theta_full 25.00
_diffrn_reflns_theta_max 25.00
_diffrn_reflns_theta_min 3.11
_exptl_absorpt_coefficient_mu 5.715
_exptl_absorpt_correction_T_max 0.9451
_exptl_absorpt_correction_T_min 0.4811
_exptl_absorpt_correction_type multi-scan
_exptl_absorpt_process_details '(<i>ABSCOR</i>; Higashi, 1995)'
_exptl_crystal_colour blue
_exptl_crystal_density_diffrn 1.855
_exptl_crystal_density_method 'not measured'
_exptl_crystal_description 'square plate'
_exptl_crystal_F_000 706
_exptl_crystal_size_max 0.15
_exptl_crystal_size_mid 0.15
_exptl_crystal_size_min 0.01
_refine_diff_density_max 3.798
_refine_diff_density_min -2.724
_refine_diff_density_rms 0.378
_refine_ls_abs_structure_details 'Flack H D (1983), Acta Cryst. A39, 876-881'
_refine_ls_abs_structure_Flack 0.00(3)
_refine_ls_extinction_coef 0.0068(16)
_refine_ls_extinction_expression Fc^*^=kFc[1+0.001xFc^2^\l^3^/sin(2\q)]^-1/4^
_refine_ls_extinction_method SHELXL
_refine_ls_goodness_of_fit_ref 0.994
_refine_ls_hydrogen_treatment constr
_refine_ls_matrix_type full
_refine_ls_number_parameters 529
_refine_ls_number_reflns 8784
_refine_ls_number_restraints 549
_refine_ls_restrained_S_all 0.968
_refine_ls_R_factor_all 0.1358
_refine_ls_R_factor_gt 0.0994
_refine_ls_shift/su_max 0.001
_refine_ls_shift/su_mean 0.000
_refine_ls_structure_factor_coef Fsqd
_refine_ls_weighting_details 'calc w=1/[\s^2^(Fo^2^)+(0.1627P)^2^+0.0000P] where P=(Fo^2^+2Fc^2^)/3'
_refine_ls_weighting_scheme calc
_refine_ls_wR_factor_gt 0.2423
_refine_ls_wR_factor_ref 0.2730
_reflns_number_gt 5751
_reflns_number_total 8784
_reflns_threshold_expression >2sigma(I)
_cod_data_source_file c2nj40063d.txt
_cod_data_source_block jv27
_cod_depositor_comments
;
The following automatic conversions were performed:

'_symmetry_cell_setting' value 'Triclinic' changed to 'triclinic'
according to /home/saulius/struct/CIF-dictionaries/cif_core.dic
dictionary named 'cif_core.dic' version 2.4.1 from
2010-06-29.

'_exptl_absorpt_correction_type' value 'Multi-scan'
changed to 'multi-scan' according to
/home/saulius/struct/CIF-dictionaries/cif_core.dic dictionary named
'cif_core.dic' version 2.4.1 from 2010-06-29.

Automatic conversion script
Id: cif_fix_values 1891 2012-01-12 08:04:46Z andrius 
;
_cod_original_cell_volume 1258.4(4)
_cod_database_code 7052907

loop_
_symmetry_equiv_pos_as_xyz
'x, y, z'

loop_
_atom_site_label
_atom_site_type_symbol
_atom_site_fract_x
_atom_site_fract_y
_atom_site_fract_z
_atom_site_U_iso_or_equiv
_atom_site_adp_type
_atom_site_occupancy
_atom_site_symmetry_multiplicity
_atom_site_calc_flag
_atom_site_refinement_flags
Cu1 Cu 0.2803(3) 0.1721(3) 0.5002(2) 0.0202(7) Uani 1 1 d .
Cu2 Cu 0.4999(4) -0.0001(3) 0.5000(2) 0.0194(5) Uani 1 1 d .
Cu3 Cu 0.7199(3) -0.1718(3) 0.5014(2) 0.0203(7) Uani 1 1 d .
Cu4 Cu -0.2225(3) 0.3263(3) 0.4907(2) 0.0198(7) Uani 1 1 d .
Cu5 Cu -0.0032(4) 0.4977(3) 0.4909(2) 0.0182(5) Uani 1 1 d .
Cu6 Cu 0.2167(3) 0.6685(3) 0.4896(2) 0.0214(7) Uani 1 1 d .
Br2 Br 0.6832(2) -0.4066(2) 0.5075(2) 0.0238(6) Uani 1 1 d .
Br1 Br 0.3197(2) 0.4099(2) 0.5067(2) 0.0238(6) Uani 1 1 d .
Br4 Br 0.1760(2) 0.9046(2) 0.4819(2) 0.0251(6) Uani 1 1 d .
Br3 Br -0.1867(2) 0.0873(2) 0.48324(19) 0.0230(6) Uani 1 1 d .
O1 O 0.4070(17) 0.0939(14) 0.3947(11) 0.019(3) Uani 1 1 d DU
O2 O 0.4479(19) 0.1388(15) 0.6107(13) 0.025(3) Uani 1 1 d DU
O3 O 0.5369(17) -0.1437(14) 0.3969(11) 0.019(3) Uani 1 1 d DU
O4 O 0.6082(18) -0.0855(15) 0.6096(14) 0.031(4) Uani 1 1 d DU
O5 O -0.0460(18) 0.4015(14) 0.5934(12) 0.022(3) Uani 1 1 d DU
O6 O -0.113(2) 0.3594(14) 0.3797(13) 0.029(4) Uani 1 1 d DU
O7 O 0.0928(17) 0.6440(14) 0.5957(11) 0.020(3) Uani 1 1 d DU
O8 O 0.0452(19) 0.5829(15) 0.3790(13) 0.027(4) Uani 1 1 d DU
N1 N 0.116(3) 0.157(2) 0.3665(18) 0.034(5) Uani 1 1 d DU
H1A H 0.0536 0.0921 0.3588 0.041 Uiso 1 1 calc R
H1B H 0.0597 0.2235 0.3726 0.041 Uiso 1 1 calc R
N2 N 0.168(2) 0.2009(18) 0.6227(13) 0.017(4) Uani 1 1 d DU
H2A H 0.1183 0.2701 0.6236 0.021 Uiso 1 1 calc R
H2B H 0.0974 0.1402 0.6112 0.021 Uiso 1 1 calc R
N3 N 0.813(2) -0.2228(18) 0.3682(15) 0.021(4) Uani 1 1 d DU
H3A H 0.8716 -0.1623 0.3594 0.026 Uiso 1 1 calc R
H3B H 0.8709 -0.2868 0.3743 0.026 Uiso 1 1 calc R
N4 N 0.897(2) -0.144(2) 0.6204(14) 0.029(5) Uani 1 1 d DU
H4A H 0.9449 -0.2137 0.6215 0.034 Uiso 1 1 calc R
H4B H 0.9618 -0.0904 0.6077 0.034 Uiso 1 1 calc R
N5 N -0.3154(19) 0.3371(17) 0.6248(13) 0.013(3) Uani 1 1 d DU
H5A H -0.3782 0.3994 0.6321 0.016 Uiso 1 1 calc R
H5B H -0.3696 0.2685 0.6197 0.016 Uiso 1 1 calc R
N6 N -0.405(3) 0.293(2) 0.3667(15) 0.033(5) Uani 1 1 d DU
H6A H -0.4512 0.2220 0.3647 0.040 Uiso 1 1 calc R
H6B H -0.4721 0.3517 0.3782 0.040 Uiso 1 1 calc R
N7 N 0.382(2) 0.719(2) 0.6226(15) 0.024(4) Uani 1 1 d DU
H7A H 0.4456 0.6583 0.6295 0.029 Uiso 1 1 calc R
H7B H 0.4358 0.7831 0.6160 0.029 Uiso 1 1 calc R
N8 N 0.330(2) 0.6415(18) 0.3667(15) 0.024(4) Uani 1 1 d DU
H8A H 0.3762 0.7114 0.3645 0.029 Uiso 1 1 calc R
H8B H 0.4036 0.5884 0.3786 0.029 Uiso 1 1 calc R
C1 C 0.312(2) 0.054(2) 0.2888(16) 0.034(6) Uiso 1 1 d DU
H1C H 0.2629 -0.0237 0.2854 0.041 Uiso 1 1 calc R
H1D H 0.3719 0.0429 0.2292 0.041 Uiso 1 1 calc R
C2 C 0.191(2) 0.1440(19) 0.2695(15) 0.029(4) Uani 1 1 d DU
H2 H 0.2433 0.2214 0.2739 0.035 Uiso 1 1 calc R
C3 C 0.085(2) 0.110(2) 0.1575(17) 0.033(5) Uani 1 1 d DU
H3C H -0.0041 0.1589 0.1593 0.039 Uiso 1 1 calc R
H3D H 0.0503 0.0261 0.1444 0.039 Uiso 1 1 calc R
C4 C 0.157(5) 0.126(4) 0.061(3) 0.076(12) Uani 1 1 d DU
H4C H 0.0891 0.0930 -0.0098 0.115 Uiso 1 1 calc R
H4D H 0.2515 0.0842 0.0641 0.115 Uiso 1 1 calc R
H4E H 0.1781 0.2101 0.0680 0.115 Uiso 1 1 calc R
C5 C 0.398(3) 0.124(2) 0.7075(17) 0.030(5) Uani 1 1 d DU
H5C H 0.4832 0.1400 0.7722 0.036 Uiso 1 1 calc R
H5D H 0.3607 0.0412 0.6964 0.036 Uiso 1 1 calc R
C6 C 0.271(2) 0.2093(17) 0.7322(15) 0.028(4) Uani 1 1 d DU
H6 H 0.2150 0.1795 0.7832 0.033 Uiso 1 1 calc R
C7 C 0.324(2) 0.3356(18) 0.7853(17) 0.034(5) Uani 1 1 d DU
H7C H 0.2398 0.3878 0.7710 0.040 Uiso 1 1 calc R
H7D H 0.4048 0.3573 0.7491 0.040 Uiso 1 1 calc R
C8 C 0.383(4) 0.358(3) 0.9111(18) 0.043(8) Uani 1 1 d DU
H8C H 0.4310 0.4371 0.9381 0.065 Uiso 1 1 calc R
H8D H 0.4565 0.2988 0.9268 0.065 Uiso 1 1 calc R
H8E H 0.2993 0.3514 0.9491 0.065 Uiso 1 1 calc R
C9 C 0.578(3) -0.152(2) 0.2910(16) 0.033(5) Uani 1 1 d DU
H9A H 0.6290 -0.0770 0.2896 0.040 Uiso 1 1 calc R
H9B H 0.4869 -0.1664 0.2309 0.040 Uiso 1 1 calc R
C10 C 0.683(2) -0.2549(17) 0.2729(13) 0.024(4) Uani 1 1 d DU
H10 H 0.6312 -0.3282 0.2794 0.029 Uiso 1 1 calc R
C11 C 0.729(2) -0.278(2) 0.1604(16) 0.031(5) Uani 1 1 d DU
H11A H 0.7393 -0.2017 0.1380 0.037 Uiso 1 1 calc R
H11B H 0.8284 -0.3141 0.1657 0.037 Uiso 1 1 calc R
C12 C 0.615(3) -0.359(3) 0.073(2) 0.046(8) Uani 1 1 d DU
H12A H 0.6210 -0.4388 0.0865 0.069 Uiso 1 1 calc R
H12B H 0.6348 -0.3594 -0.0013 0.069 Uiso 1 1 calc R
H12C H 0.5141 -0.3301 0.0781 0.069 Uiso 1 1 calc R
C13 C 0.713(2) -0.0246(18) 0.7047(16) 0.024(4) Uani 1 1 d DU
H13A H 0.6632 -0.0072 0.7704 0.029 Uiso 1 1 calc R
H13B H 0.7450 0.0517 0.6914 0.029 Uiso 1 1 calc R
C14 C 0.852(2) -0.0981(16) 0.7301(14) 0.022(4) Uani 1 1 d DU
H14 H 0.9347 -0.0437 0.7798 0.026 Uiso 1 1 calc R
C15 C 0.821(3) -0.1930(19) 0.7887(17) 0.033(5) Uani 1 1 d DU
H15A H 0.8962 -0.2539 0.7772 0.040 Uiso 1 1 calc R
H15B H 0.7213 -0.2312 0.7512 0.040 Uiso 1 1 calc R
C16 C 0.822(3) -0.157(3) 0.9133(17) 0.037(7) Uani 1 1 d DU
H16A H 0.9176 -0.1153 0.9521 0.056 Uiso 1 1 calc R
H16B H 0.8093 -0.2275 0.9421 0.056 Uiso 1 1 calc R
H16C H 0.7393 -0.1044 0.9262 0.056 Uiso 1 1 calc R
C17 C -0.079(3) 0.4471(19) 0.7005(16) 0.031(4) Uani 1 1 d DU
H17A H -0.1274 0.5239 0.7027 0.037 Uiso 1 1 calc R
H17B H 0.0137 0.4591 0.7584 0.037 Uiso 1 1 calc R
C18 C -0.1866(19) 0.3561(19) 0.7214(13) 0.022(4) Uani 1 1 d DU
H18 H -0.1337 0.2800 0.7171 0.026 Uiso 1 1 calc R
C19 C -0.234(2) 0.387(2) 0.8339(14) 0.030(5) Uani 1 1 d DU
H19A H -0.2544 0.4718 0.8524 0.036 Uiso 1 1 calc R
H19B H -0.3276 0.3410 0.8300 0.036 Uiso 1 1 calc R
C20 C -0.113(3) 0.359(3) 0.925(2) 0.043(8) Uani 1 1 d DU
H20A H -0.0574 0.2919 0.8928 0.065 Uiso 1 1 calc R
H20B H -0.1591 0.3392 0.9835 0.065 Uiso 1 1 calc R
H20C H -0.0438 0.4282 0.9567 0.065 Uiso 1 1 calc R
C21 C -0.215(2) 0.374(2) 0.2853(18) 0.028(4) Uani 1 1 d DU
H21A H -0.1652 0.3603 0.2200 0.034 Uiso 1 1 calc R
H21B H -0.2476 0.4570 0.2981 0.034 Uiso 1 1 calc R
C22 C -0.354(2) 0.2892(16) 0.2598(16) 0.029(5) Uani 1 1 d DU
H22 H -0.4357 0.3176 0.2073 0.035 Uiso 1 1 calc R
C23 C -0.321(3) 0.1643(18) 0.2070(17) 0.031(5) Uani 1 1 d DU
H23A H -0.3941 0.1086 0.2206 0.037 Uiso 1 1 calc R
H23B H -0.2193 0.1459 0.2428 0.037 Uiso 1 1 calc R
C24 C -0.329(4) 0.147(4) 0.0819(17) 0.053(9) Uani 1 1 d DU
H24A H -0.2630 0.2065 0.0678 0.079 Uiso 1 1 calc R
H24B H -0.4324 0.1551 0.0450 0.079 Uiso 1 1 calc R
H24C H -0.2963 0.0677 0.0520 0.079 Uiso 1 1 calc R
C25 C 0.188(2) 0.6496(17) 0.7001(15) 0.020(4) Uani 1 1 d DU
H25A H 0.2377 0.5735 0.7001 0.024 Uiso 1 1 calc R
H25B H 0.1292 0.6643 0.7603 0.024 Uiso 1 1 calc R
C26 C 0.308(2) 0.750(2) 0.7213(14) 0.026(4) Uani 1 1 d DU
H26 H 0.2543 0.8250 0.7172 0.031 Uiso 1 1 calc R
C27 C 0.412(2) 0.770(3) 0.8348(15) 0.037(6) Uani 1 1 d DU
H27A H 0.4408 0.6923 0.8507 0.044 Uiso 1 1 calc R
H27B H 0.5054 0.8128 0.8316 0.044 Uiso 1 1 calc R
C28 C 0.345(3) 0.840(4) 0.930(2) 0.060(11) Uani 1 1 d DU
H28A H 0.4241 0.8640 0.9969 0.089 Uiso 1 1 calc R
H28B H 0.2684 0.7899 0.9460 0.089 Uiso 1 1 calc R
H28C H 0.2991 0.9098 0.9089 0.089 Uiso 1 1 calc R
C29 C 0.096(3) 0.5223(18) 0.2821(17) 0.029(5) Uani 1 1 d DU
H29A H 0.0112 0.5090 0.2171 0.035 Uiso 1 1 calc R
H29B H 0.1313 0.4442 0.2927 0.035 Uiso 1 1 calc R
C30 C 0.225(2) 0.5940(19) 0.2585(16) 0.032(5) Uani 1 1 d DU
H30 H 0.2801 0.5389 0.2080 0.038 Uiso 1 1 calc R
C31 C 0.169(3) 0.6920(19) 0.2023(16) 0.032(5) Uani 1 1 d DU
H31A H 0.2529 0.7507 0.2126 0.039 Uiso 1 1 calc R
H31B H 0.0893 0.7324 0.2381 0.039 Uiso 1 1 calc R
C32 C 0.109(4) 0.646(3) 0.0784(18) 0.046(8) Uani 1 1 d DU
H32A H 0.1868 0.6041 0.0431 0.069 Uiso 1 1 calc R
H32B H 0.0781 0.7127 0.0440 0.069 Uiso 1 1 calc R
H32C H 0.0217 0.5919 0.0681 0.069 Uiso 1 1 calc R

loop_
_atom_site_aniso_label
_atom_site_aniso_U_11
_atom_site_aniso_U_22
_atom_site_aniso_U_33
_atom_site_aniso_U_23
_atom_site_aniso_U_13
_atom_site_aniso_U_12
Cu1 0.0081(16) 0.0227(17) 0.0303(15) 0.0058(13) 0.0050(12) 0.0028(14)
Cu2 0.0129(10) 0.0196(11) 0.0260(13) 0.0063(10) 0.0034(9) 0.0043(8)
Cu3 0.0136(17) 0.0191(16) 0.0304(15) 0.0104(12) 0.0043(12) 0.0074(14)
Cu4 0.0117(17) 0.0243(17) 0.0270(14) 0.0118(12) 0.0058(12) 0.0024(14)
Cu5 0.0115(10) 0.0208(11) 0.0233(13) 0.0055(10) 0.0050(9) -0.0029(8)
Cu6 0.0108(17) 0.0240(18) 0.0274(15) 0.0008(12) 0.0046(12) -0.0009(14)
Br2 0.0119(12) 0.0201(14) 0.0395(15) 0.0087(11) 0.0031(10) 0.0011(10)
Br1 0.0134(12) 0.0210(14) 0.0392(15) 0.0086(11) 0.0087(10) 0.0036(10)
Br4 0.0151(13) 0.0195(14) 0.0443(16) 0.0109(12) 0.0105(10) 0.0031(10)
Br3 0.0113(12) 0.0175(13) 0.0420(15) 0.0123(11) 0.0030(10) 0.0040(10)
O1 0.016(5) 0.020(5) 0.024(5) 0.007(4) 0.009(4) -0.004(4)
O2 0.014(8) 0.023(8) 0.042(9) 0.010(7) 0.008(6) 0.006(7)
O3 0.012(5) 0.019(5) 0.024(5) 0.005(4) 0.001(4) 0.003(4)
O4 0.006(7) 0.029(9) 0.053(10) 0.006(7) 0.001(6) 0.009(7)
O5 0.017(5) 0.020(5) 0.028(5) 0.008(4) 0.003(4) -0.001(4)
O6 0.034(9) 0.016(8) 0.031(8) 0.002(7) -0.001(6) -0.008(7)
O7 0.017(5) 0.020(5) 0.023(5) 0.004(4) 0.009(4) 0.004(4)
O8 0.015(8) 0.030(9) 0.042(9) 0.011(7) 0.015(7) 0.009(7)
N1 0.036(12) 0.016(10) 0.061(11) 0.013(9) 0.034(10) 0.019(9)
N2 0.013(5) 0.016(5) 0.022(5) 0.002(4) 0.003(4) 0.008(4)
N3 0.015(8) 0.016(9) 0.033(9) 0.003(7) 0.005(7) 0.001(7)
N4 0.012(9) 0.041(13) 0.037(9) 0.015(9) 0.007(7) 0.017(9)
N5 0.012(5) 0.012(5) 0.015(5) 0.005(4) 0.000(4) 0.010(4)
N6 0.029(11) 0.040(12) 0.036(10) 0.010(9) 0.017(8) 0.000(9)
N7 0.022(6) 0.022(6) 0.027(5) 0.003(4) 0.008(4) 0.007(4)
N8 0.007(8) 0.024(11) 0.040(10) 0.013(8) -0.006(7) -0.009(7)
C2 0.031(11) 0.021(10) 0.040(9) 0.012(9) 0.012(7) 0.005(9)
C3 0.025(12) 0.027(12) 0.051(10) 0.014(11) 0.011(8) 0.010(10)
C4 0.06(2) 0.12(3) 0.040(12) 0.00(2) 0.022(15) 0.00(2)
C5 0.018(10) 0.046(12) 0.030(11) 0.013(9) 0.007(8) 0.020(9)
C6 0.025(11) 0.040(10) 0.018(8) 0.007(8) 0.005(6) 0.013(8)
C7 0.006(9) 0.048(11) 0.037(10) -0.002(10) -0.006(8) 0.012(8)
C8 0.08(2) 0.013(13) 0.034(11) 0.007(10) -0.008(13) -0.004(13)
C9 0.030(12) 0.043(13) 0.030(10) 0.007(10) 0.013(9) 0.018(10)
C10 0.033(10) 0.015(10) 0.019(8) -0.005(8) 0.003(6) -0.005(8)
C11 0.034(12) 0.023(11) 0.032(9) -0.009(9) 0.015(8) 0.004(9)
C12 0.027(14) 0.08(2) 0.018(10) -0.001(11) -0.007(10) 0.006(14)
C13 0.022(5) 0.022(6) 0.027(6) 0.004(4) 0.004(4) 0.004(4)
C14 0.019(5) 0.021(5) 0.022(5) -0.002(4) 0.003(4) 0.002(4)
C15 0.033(13) 0.034(12) 0.038(11) 0.008(9) 0.022(10) 0.010(10)
C16 0.032(14) 0.048(19) 0.037(11) 0.019(12) 0.010(11) 0.027(13)
C17 0.028(6) 0.032(6) 0.032(6) 0.007(4) 0.004(4) -0.001(4)
C18 0.013(9) 0.039(11) 0.015(7) 0.010(8) -0.002(6) 0.003(8)
C19 0.016(10) 0.050(15) 0.023(8) 0.003(10) 0.005(7) 0.011(10)
C20 0.055(18) 0.06(2) 0.019(10) 0.028(13) 0.006(11) 0.008(16)
C21 0.025(6) 0.028(6) 0.032(6) 0.009(4) 0.003(4) -0.004(4)
C22 0.036(10) 0.026(9) 0.022(9) -0.002(8) 0.006(8) -0.016(8)
C23 0.025(12) 0.029(9) 0.040(11) 0.003(9) 0.017(10) 0.003(9)
C24 0.042(17) 0.07(2) 0.027(11) -0.019(12) -0.003(12) 0.017(17)
C25 0.016(9) 0.012(10) 0.030(9) -0.002(8) 0.006(6) 0.007(7)
C26 0.012(9) 0.042(12) 0.022(8) 0.004(9) 0.000(6) 0.000(8)
C27 0.023(11) 0.065(16) 0.019(8) 0.011(10) -0.005(7) 0.007(10)
C28 0.031(16) 0.09(3) 0.039(12) -0.027(16) 0.002(11) -0.001(17)
C29 0.039(12) 0.021(11) 0.028(11) 0.002(8) 0.010(8) -0.020(9)
C30 0.019(10) 0.050(12) 0.031(9) 0.026(9) -0.004(7) -0.017(9)
C31 0.016(10) 0.053(14) 0.036(10) 0.028(10) 0.005(9) -0.010(10)
C32 0.049(18) 0.05(2) 0.033(11) 0.021(12) -0.012(12) -0.007(16)

loop_
_atom_type_symbol
_atom_type_description
_atom_type_scat_dispersion_real
_atom_type_scat_dispersion_imag
_atom_type_scat_source
C C 0.0033 0.0016 'International Tables Vol C Tables 4.2.6.8 and 6.1.1.4'
H H 0.0000 0.0000 'International Tables Vol C Tables 4.2.6.8 and 6.1.1.4'
N N 0.0061 0.0033 'International Tables Vol C Tables 4.2.6.8 and 6.1.1.4'
O O 0.0106 0.0060 'International Tables Vol C Tables 4.2.6.8 and 6.1.1.4'
Cu Cu 0.3201 1.2651 'International Tables Vol C Tables 4.2.6.8 and 6.1.1.4'
Br Br -0.2901 2.4595 'International Tables Vol C Tables 4.2.6.8 and 6.1.1.4'

loop_
_geom_angle_atom_site_label_1
_geom_angle_atom_site_label_2
_geom_angle_atom_site_label_3
_geom_angle
O2 Cu1 N2 85.7(6)
O2 Cu1 O1 82.2(6)
N2 Cu1 O1 160.8(7)
O2 Cu1 N1 163.3(8)
N2 Cu1 N1 101.8(7)
O1 Cu1 N1 86.4(7)
O2 Cu1 Br1 104.6(5)
N2 Cu1 Br1 93.7(6)
O1 Cu1 Br1 103.8(5)
N1 Cu1 Br1 89.9(7)
O2 Cu1 Cu2 45.1(5)
N2 Cu1 Cu2 118.1(5)
O1 Cu1 Cu2 44.0(4)
N1 Cu1 Cu2 119.0(6)
Br1 Cu1 Cu2 127.91(13)
O3 Cu2 O1 100.7(6)
O3 Cu2 O4 81.1(6)
O1 Cu2 O4 175.2(8)
O3 Cu2 O2 174.6(8)
O1 Cu2 O2 81.5(6)
O4 Cu2 O2 97.1(7)
O3 Cu2 Cu3 44.6(4)
O1 Cu2 Cu3 135.8(5)
O4 Cu2 Cu3 43.5(5)
O2 Cu2 Cu3 135.9(5)
O3 Cu2 Cu1 135.7(5)
O1 Cu2 Cu1 44.6(5)
O4 Cu2 Cu1 136.1(5)
O2 Cu2 Cu1 43.7(5)
Cu3 Cu2 Cu1 179.61(15)
N4 Cu3 O4 87.7(7)
N4 Cu3 N3 100.9(7)
O4 Cu3 N3 163.2(8)
N4 Cu3 O3 161.4(8)
O4 Cu3 O3 80.8(6)
N3 Cu3 O3 86.9(6)
N4 Cu3 Br2 93.6(7)
O4 Cu3 Br2 105.0(6)
N3 Cu3 Br2 89.0(6)
O3 Cu3 Br2 103.5(5)
N4 Cu3 Cu2 119.2(6)
O4 Cu3 Cu2 44.5(5)
N3 Cu3 Cu2 119.2(6)
O3 Cu3 Cu2 43.4(4)
Br2 Cu3 Cu2 127.80(14)
O5 Cu4 O6 82.6(6)
O5 Cu4 N5 86.3(6)
O6 Cu4 N5 164.5(7)
O5 Cu4 N6 162.6(8)
O6 Cu4 N6 86.7(7)
N5 Cu4 N6 101.3(7)
O5 Cu4 Br3 103.7(5)
O6 Cu4 Br3 104.4(5)
N5 Cu4 Br3 88.6(6)
N6 Cu4 Br3 92.2(7)
O5 Cu4 Cu5 44.2(5)
O6 Cu4 Cu5 45.2(5)
N5 Cu4 Cu5 119.8(6)
N6 Cu4 Cu5 119.6(6)
Br3 Cu4 Cu5 127.84(13)
O5 Cu5 O7 102.3(6)
O5 Cu5 O8 175.2(7)
O7 Cu5 O8 81.4(6)
O5 Cu5 O6 80.4(6)
O7 Cu5 O6 175.0(8)
O8 Cu5 O6 96.1(7)
O5 Cu5 Cu4 43.1(5)
O7 Cu5 Cu4 136.4(5)
O8 Cu5 Cu4 135.2(5)
O6 Cu5 Cu4 43.9(5)
O5 Cu5 Cu6 137.2(5)
O7 Cu5 Cu6 44.0(4)
O8 Cu5 Cu6 44.5(5)
O6 Cu5 Cu6 135.7(5)
Cu4 Cu5 Cu6 179.58(15)
O7 Cu6 O8 82.5(6)
O7 Cu6 N8 162.8(8)
O8 Cu6 N8 86.9(6)
O7 Cu6 N7 86.2(7)
O8 Cu6 N7 164.0(8)
N8 Cu6 N7 101.2(7)
O7 Cu6 Br4 103.0(5)
O8 Cu6 Br4 104.0(5)
N8 Cu6 Br4 92.7(6)
N7 Cu6 Br4 89.6(7)
O7 Cu6 Cu5 44.8(5)
O8 Cu6 Cu5 45.0(5)
N8 Cu6 Cu5 119.2(5)
N7 Cu6 Cu5 119.6(6)
Br4 Cu6 Cu5 127.56(14)
C1 O1 Cu2 128.1(13)
C1 O1 Cu1 107.5(13)
Cu2 O1 Cu1 91.4(6)
C5 O2 Cu1 110.7(13)
C5 O2 Cu2 121.0(14)
Cu1 O2 Cu2 91.2(7)
C9 O3 Cu2 126.6(14)
C9 O3 Cu3 107.0(13)
Cu2 O3 Cu3 91.9(6)
C13 O4 Cu3 108.3(13)
C13 O4 Cu2 120.8(14)
Cu3 O4 Cu2 92.0(8)
C17 O5 Cu4 110.5(14)
C17 O5 Cu5 124.9(13)
Cu4 O5 Cu5 92.7(6)
C21 O6 Cu4 109.5(15)
C21 O6 Cu5 121.2(14)
Cu4 O6 Cu5 90.8(7)
C25 O7 Cu6 108.1(13)
C25 O7 Cu5 125.7(12)
Cu6 O7 Cu5 91.2(6)
C29 O8 Cu6 109.6(13)
C29 O8 Cu5 121.4(13)
Cu6 O8 Cu5 90.5(7)
C2 N1 Cu1 105.7(15)
C2 N1 H1A 110.6
Cu1 N1 H1A 110.6
C2 N1 H1B 110.6
Cu1 N1 H1B 110.6
H1A N1 H1B 108.7
C6 N2 Cu1 110.7(13)
C6 N2 H2A 109.5
Cu1 N2 H2A 109.5
C6 N2 H2B 109.5
Cu1 N2 H2B 109.5
H2A N2 H2B 108.1
C10 N3 Cu3 104.5(12)
C10 N3 H3A 110.9
Cu3 N3 H3A 110.9
C10 N3 H3B 110.9
Cu3 N3 H3B 110.9
H3A N3 H3B 108.9
C14 N4 Cu3 109.8(13)
C14 N4 H4A 109.7
Cu3 N4 H4A 109.7
C14 N4 H4B 109.7
Cu3 N4 H4B 109.7
H4A N4 H4B 108.2
C18 N5 Cu4 105.0(12)
C18 N5 H5A 110.7
Cu4 N5 H5A 110.7
C18 N5 H5B 110.7
Cu4 N5 H5B 110.7
H5A N5 H5B 108.8
C22 N6 Cu4 107.7(15)
C22 N6 H6A 110.2
Cu4 N6 H6A 110.2
C22 N6 H6B 110.2
Cu4 N6 H6B 110.2
H6A N6 H6B 108.5
C26 N7 Cu6 106.1(13)
C26 N7 H7A 110.5
Cu6 N7 H7A 110.5
C26 N7 H7B 110.5
Cu6 N7 H7B 110.5
H7A N7 H7B 108.7
C30 N8 Cu6 109.0(13)
C30 N8 H8A 109.9
Cu6 N8 H8A 109.9
C30 N8 H8B 109.9
Cu6 N8 H8B 109.9
H8A N8 H8B 108.3
O1 C1 C2 109.9(16)
O1 C1 H1C 109.7
C2 C1 H1C 109.7
O1 C1 H1D 109.7
C2 C1 H1D 109.7
H1C C1 H1D 108.2
N1 C2 C3 113.7(19)
N1 C2 C1 104.4(17)
C3 C2 C1 114.0(16)
N1 C2 H2 108.2
C3 C2 H2 108.2
C1 C2 H2 108.2
C2 C3 C4 112(2)
C2 C3 H3C 109.1
C4 C3 H3C 109.1
C2 C3 H3D 109.1
C4 C3 H3D 109.1
H3C C3 H3D 107.8
C3 C4 H4C 109.5
C3 C4 H4D 109.5
H4C C4 H4D 109.5
C3 C4 H4E 109.5
H4C C4 H4E 109.5
H4D C4 H4E 109.5
O2 C5 C6 110.3(17)
O2 C5 H5C 109.6
C6 C5 H5C 109.6
O2 C5 H5D 109.6
C6 C5 H5D 109.6
H5C C5 H5D 108.1
N2 C6 C7 111.0(16)
N2 C6 C5 105.6(16)
C7 C6 C5 114.5(19)
N2 C6 H6 108.5
C7 C6 H6 108.5
C5 C6 H6 108.5
C6 C7 C8 113.6(19)
C6 C7 H7C 108.9
C8 C7 H7C 108.9
C6 C7 H7D 108.9
C8 C7 H7D 108.9
H7C C7 H7D 107.7
C7 C8 H8C 109.5
C7 C8 H8D 109.5
H8C C8 H8D 109.5
C7 C8 H8E 109.5
H8C C8 H8E 109.5
H8D C8 H8E 109.5
O3 C9 C10 107.8(15)
O3 C9 H9A 110.1
C10 C9 H9A 110.1
O3 C9 H9B 110.1
C10 C9 H9B 110.1
H9A C9 H9B 108.5
N3 C10 C11 113.0(16)
N3 C10 C9 104.7(16)
C11 C10 C9 113.4(16)
N3 C10 H10 108.5
C11 C10 H10 108.5
C9 C10 H10 108.5
C12 C11 C10 110.5(18)
C12 C11 H11A 109.6
C10 C11 H11A 109.6
C12 C11 H11B 109.6
C10 C11 H11B 109.6
H11A C11 H11B 108.1
C11 C12 H12A 109.5
C11 C12 H12B 109.5
H12A C12 H12B 109.5
C11 C12 H12C 109.5
H12A C12 H12C 109.5
H12B C12 H12C 109.5
O4 C13 C14 111.5(16)
O4 C13 H13A 109.3
C14 C13 H13A 109.3
O4 C13 H13B 109.3
C14 C13 H13B 109.3
H13A C13 H13B 108.0
N4 C14 C15 113.9(16)
N4 C14 C13 105.6(16)
C15 C14 C13 112.1(18)
N4 C14 H14 108.4
C15 C14 H14 108.4
C13 C14 H14 108.4
C14 C15 C16 118(2)
C14 C15 H15A 107.8
C16 C15 H15A 107.8
C14 C15 H15B 107.8
C16 C15 H15B 107.8
H15A C15 H15B 107.2
C15 C16 H16A 109.5
C15 C16 H16B 109.5
H16A C16 H16B 109.5
C15 C16 H16C 109.5
H16A C16 H16C 109.5
H16B C16 H16C 109.5
O5 C17 C18 106.9(15)
O5 C17 H17A 110.3
C18 C17 H17A 110.3
O5 C17 H17B 110.3
C18 C17 H17B 110.3
H17A C17 H17B 108.6
N5 C18 C19 113.4(15)
N5 C18 C17 105.8(16)
C19 C18 C17 115.5(17)
N5 C18 H18 107.3
C19 C18 H18 107.3
C17 C18 H18 107.3
C20 C19 C18 110.9(17)
C20 C19 H19A 109.5
C18 C19 H19A 109.5
C20 C19 H19B 109.5
C18 C19 H19B 109.5
H19A C19 H19B 108.0
C19 C20 H20A 109.5
C19 C20 H20B 109.5
H20A C20 H20B 109.5
C19 C20 H20C 109.5
H20A C20 H20C 109.5
H20B C20 H20C 109.5
O6 C21 C22 111.4(18)
O6 C21 H21A 109.4
C22 C21 H21A 109.4
O6 C21 H21B 109.4
C22 C21 H21B 109.4
H21A C21 H21B 108.0
N6 C22 C23 110.5(17)
N6 C22 C21 107.7(18)
C23 C22 C21 112.3(19)
N6 C22 H22 108.8
C23 C22 H22 108.8
C21 C22 H22 108.8
C22 C23 C24 112(2)
C22 C23 H23A 109.3
C24 C23 H23A 109.3
C22 C23 H23B 109.3
C24 C23 H23B 109.3
H23A C23 H23B 107.9
C23 C24 H24A 109.5
C23 C24 H24B 109.5
H24A C24 H24B 109.5
C23 C24 H24C 109.5
H24A C24 H24C 109.5
H24B C24 H24C 109.5
O7 C25 C26 109.1(15)
O7 C25 H25A 109.9
C26 C25 H25A 109.9
O7 C25 H25B 109.9
C26 C25 H25B 109.9
H25A C25 H25B 108.3
N7 C26 C27 115.6(16)
N7 C26 C25 103.5(16)
C27 C26 C25 114.1(18)
N7 C26 H26 107.8
C27 C26 H26 107.8
C25 C26 H26 107.8
C28 C27 C26 113.8(19)
C28 C27 H27A 108.8
C26 C27 H27A 108.8
C28 C27 H27B 108.8
C26 C27 H27B 108.8
H27A C27 H27B 107.7
C27 C28 H28A 109.5
C27 C28 H28B 109.5
H28A C28 H28B 109.5
C27 C28 H28C 109.5
H28A C28 H28C 109.5
H28B C28 H28C 109.5
O8 C29 C30 110.9(17)
O8 C29 H29A 109.5
C30 C29 H29A 109.5
O8 C29 H29B 109.5
C30 C29 H29B 109.5
H29A C29 H29B 108.0
N8 C30 C31 110.9(17)
N8 C30 C29 108.2(17)
C31 C30 C29 112.7(18)
N8 C30 H30 108.3
C31 C30 H30 108.3
C29 C30 H30 108.3
C30 C31 C32 112(2)
C30 C31 H31A 109.3
C32 C31 H31A 109.3
C30 C31 H31B 109.3
C32 C31 H31B 109.3
H31A C31 H31B 107.9
C31 C32 H32A 109.5
C31 C32 H32B 109.5
H32A C32 H32B 109.5
C31 C32 H32C 109.5
H32A C32 H32C 109.5
H32B C32 H32C 109.5

loop_
_geom_bond_atom_site_label_1
_geom_bond_atom_site_label_2
_geom_bond_distance
Cu1 O2 1.951(17)
Cu1 N2 1.965(18)
Cu1 O1 1.983(16)
Cu1 N1 1.99(3)
Cu1 Br1 2.764(4)
Cu1 Cu2 2.823(5)
Cu2 O3 1.940(15)
Cu2 O1 1.961(15)
Cu2 O4 1.977(17)
Cu2 O2 1.999(16)
Cu2 Cu3 2.821(5)
Cu3 N4 1.94(2)
Cu3 O4 1.944(18)
Cu3 N3 1.98(2)
Cu3 O3 1.983(15)
Cu3 Br2 2.764(4)
Cu4 O5 1.924(16)
Cu4 O6 1.952(19)
Cu4 N5 1.994(19)
Cu4 N6 2.01(2)
Cu4 Br3 2.775(4)
Cu4 Cu5 2.814(5)
Cu5 O5 1.964(15)
Cu5 O7 1.984(15)
Cu5 O8 1.992(17)
Cu5 O6 1.998(16)
Cu5 Cu6 2.817(5)
Cu6 O7 1.957(15)
Cu6 O8 1.974(18)
Cu6 N8 1.98(2)
Cu6 N7 1.99(2)
Cu6 Br4 2.785(4)
O1 C1 1.417(14)
O2 C5 1.412(14)
O3 C9 1.423(14)
O4 C13 1.417(14)
O5 C17 1.414(14)
O6 C21 1.398(14)
O7 C25 1.411(14)
O8 C29 1.415(14)
N1 C2 1.481(15)
N1 H1A 0.9200
N1 H1B 0.9200
N2 C6 1.486(14)
N2 H2A 0.9200
N2 H2B 0.9200
N3 C10 1.486(14)
N3 H3A 0.9200
N3 H3B 0.9200
N4 C14 1.488(14)
N4 H4A 0.9200
N4 H4B 0.9200
N5 C18 1.490(14)
N5 H5A 0.9200
N5 H5B 0.9200
N6 C22 1.485(14)
N6 H6A 0.9200
N6 H6B 0.9200
N7 C26 1.489(14)
N7 H7A 0.9200
N7 H7B 0.9200
N8 C30 1.493(14)
N8 H8A 0.9200
N8 H8B 0.9200
C1 C2 1.537(15)
C1 H1C 0.9900
C1 H1D 0.9900
C2 C3 1.513(15)
C2 H2 1.0000
C3 C4 1.517(16)
C3 H3C 0.9900
C3 H3D 0.9900
C4 H4C 0.9800
C4 H4D 0.9800
C4 H4E 0.9800
C5 C6 1.554(14)
C5 H5C 0.9900
C5 H5D 0.9900
C6 C7 1.507(15)
C6 H6 1.0000
C7 C8 1.524(15)
C7 H7C 0.9900
C7 H7D 0.9900
C8 H8C 0.9800
C8 H8D 0.9800
C8 H8E 0.9800
C9 C10 1.539(15)
C9 H9A 0.9900
C9 H9B 0.9900
C10 C11 1.510(15)
C10 H10 1.0000
C11 C12 1.506(16)
C11 H11A 0.9900
C11 H11B 0.9900
C12 H12A 0.9800
C12 H12B 0.9800
C12 H12C 0.9800
C13 C14 1.547(14)
C13 H13A 0.9900
C13 H13B 0.9900
C14 C15 1.504(15)
C14 H14 1.0000
C15 C16 1.518(15)
C15 H15A 0.9900
C15 H15B 0.9900
C16 H16A 0.9800
C16 H16B 0.9800
C16 H16C 0.9800
C17 C18 1.533(15)
C17 H17A 0.9900
C17 H17B 0.9900
C18 C19 1.514(15)
C18 H18 1.0000
C19 C20 1.510(15)
C19 H19A 0.9900
C19 H19B 0.9900
C20 H20A 0.9800
C20 H20B 0.9800
C20 H20C 0.9800
C21 C22 1.541(15)
C21 H21A 0.9900
C21 H21B 0.9900
C22 C23 1.509(15)
C22 H22 1.0000
C23 C24 1.519(16)
C23 H23A 0.9900
C23 H23B 0.9900
C24 H24A 0.9800
C24 H24B 0.9800
C24 H24C 0.9800
C25 C26 1.538(15)
C25 H25A 0.9900
C25 H25B 0.9900
C26 C27 1.520(15)
C26 H26 1.0000
C27 C28 1.513(16)
C27 H27A 0.9900
C27 H27B 0.9900
C28 H28A 0.9800
C28 H28B 0.9800
C28 H28C 0.9800
C29 C30 1.546(14)
C29 H29A 0.9900
C29 H29B 0.9900
C30 C31 1.502(15)
C30 H30 1.0000
C31 C32 1.514(15)
C31 H31A 0.9900
C31 H31B 0.9900
C32 H32A 0.9800
C32 H32B 0.9800
C32 H32C 0.9800

loop_
_geom_hbond_atom_site_label_D
_geom_hbond_atom_site_label_H
_geom_hbond_atom_site_label_A
_geom_hbond_distance_DH
_geom_hbond_distance_HA
_geom_hbond_distance_DA
_geom_hbond_angle_DHA
_geom_hbond_site_symmetry_A
N1 H1A Br3 0.92 2.92 3.52(2) 124.3 .
N1 H1A Br4 0.92 3.03 3.54(2) 117.0 1_545
N1 H1B O6 0.92 2.22 3.13(3) 169.1 .
N2 H2A O5 0.92 2.17 3.07(2) 164.3 .
N2 H2B Br4 0.92 3.01 3.51(2) 115.3 1_545
N2 H2B Br3 0.92 2.75 3.463(18) 134.7 .
N3 H3A Br4 0.92 2.91 3.517(17) 125.1 1_645
N3 H3A Br3 0.92 3.07 3.57(2) 116.1 1_655
N3 H3B O8 0.92 2.19 3.10(2) 167.8 1_645
N4 H4A O7 0.92 2.14 3.03(3) 163.9 1_645
N4 H4B Br4 0.92 2.71 3.44(2) 136.6 1_645
N4 H4B Br3 0.92 3.02 3.50(2) 114.6 1_655
N5 H5A Br1 0.92 2.91 3.544(16) 127.7 1_455
N5 H5A Br2 0.92 3.11 3.593(19) 114.6 1_465
N5 H5B O2 0.92 2.21 3.10(3) 163.6 1_455
N6 H6A O1 0.92 2.11 3.00(3) 162.1 1_455
N6 H6B Br1 0.92 2.70 3.43(2) 137.2 1_455
N6 H6B Br2 0.92 3.10 3.55(2) 112.6 1_465
N7 H7A Br2 0.92 2.88 3.500(18) 126.1 1_565
N7 H7A Br1 0.92 3.06 3.56(2) 116.0 .
N7 H7B O4 0.92 2.21 3.11(3) 167.6 1_565
N8 H8B Br2 0.92 2.73 3.458(17) 136.9 1_565
N8 H8B Br1 0.92 3.06 3.52(2) 113.3 .
N8 H8A O3 0.92 2.14 3.03(2) 161.8 1_565
